data_7205044
loop_
_publ_author_name
'Thirumurugan, A.'
'Pati, Swapan K.'
'Green, Mark A.'
'Natarajan, Srinivasan'

_publ_section_title
;
 Observation of tancoite-like chains in a one-dimensional metal?organic
 polymer
;
_journal_issue 12
_journal_name_full 'Journal of Materials Chemistry'
_journal_page_first 2937
_journal_paper_doi 10.1039/b310778g
_journal_volume 13
_journal_year 2003
_chemical_formula_sum 'C21 H14 Nd O7'
_chemical_formula_weight 522.56
_chemical_name_systematic
;
 ?
;
_space_group_IT_number 15
_symmetry_cell_setting monoclinic
_symmetry_space_group_name_Hall '-C 2yc'
_symmetry_space_group_name_H-M 'C 1 2/c 1'
_atom_sites_solution_hydrogens geom
_atom_sites_solution_primary direct
_atom_sites_solution_secondary difmap
_audit_creation_method SHELXL-97
_cell_angle_alpha 90.00
_cell_angle_beta 103.9500(10)
_cell_angle_gamma 90.00
_cell_formula_units_Z 8
_cell_length_a 20.9868(6)
_cell_length_b 21.5521(7)
_cell_length_c 8.3162(3)
_cell_measurement_temperature 293(2)
_cell_volume 3650.6(2)
_computing_cell_refinement 'Siemens XSCANS'
_computing_data_collection 'Siemens XSCANS'
_computing_data_reduction 'Siemens SHELXTL'
_computing_molecular_graphics DIAMOND
_computing_publication_material 'Siemens SHELXTL'
_computing_structure_refinement 'SHELXL-97 (Sheldrick, 1997)'
_computing_structure_solution 'SHELXS-97 (Sheldrick, 1990)'
_diffrn_ambient_temperature 293(2)
_diffrn_measured_fraction_theta_full 1.000
_diffrn_measured_fraction_theta_max 1.000
_diffrn_measurement_device_type 'Siemens SMART-CCD'
_diffrn_measurement_method '/w scans'
_diffrn_radiation_monochromator graphite
_diffrn_radiation_source 'fine-focus sealed tube'
_diffrn_radiation_type MoK\a
_diffrn_radiation_wavelength 0.71073
_diffrn_reflns_av_R_equivalents 0.0312
_diffrn_reflns_av_sigmaI/netI 0.0355
_diffrn_reflns_limit_h_max 23
_diffrn_reflns_limit_h_min -15
_diffrn_reflns_limit_k_max 23
_diffrn_reflns_limit_k_min -23
_diffrn_reflns_limit_l_max 9
_diffrn_reflns_limit_l_min -9
_diffrn_reflns_number 7631
_diffrn_reflns_theta_full 23.24
_diffrn_reflns_theta_max 23.24
_diffrn_reflns_theta_min 1.38
_exptl_absorpt_coefficient_mu 2.888
_exptl_absorpt_correction_T_max 1.000000
_exptl_absorpt_correction_T_min 0.618872
_exptl_absorpt_correction_type empirical
_exptl_crystal_colour colorless
_exptl_crystal_density_diffrn 1.902
_exptl_crystal_density_method 'not measured'
_exptl_crystal_description rod-like
_exptl_crystal_F_000 2048
_exptl_crystal_size_max 0.32
_exptl_crystal_size_mid 0.20
_exptl_crystal_size_min 0.16
_refine_diff_density_max 0.539
_refine_diff_density_min -0.623
_refine_diff_density_rms 0.090
_refine_ls_extinction_coef 0.00034(4)
_refine_ls_extinction_expression Fc^*^=kFc[1+0.001xFc^2^\l^3^/sin(2\q)]^-1/4^
_refine_ls_extinction_method SHELXL
_refine_ls_goodness_of_fit_ref 0.969
_refine_ls_hydrogen_treatment mixed
_refine_ls_matrix_type full
_refine_ls_number_parameters 272
_refine_ls_number_reflns 2624
_refine_ls_number_restraints 2
_refine_ls_restrained_S_all 0.969
_refine_ls_R_factor_all 0.0284
_refine_ls_R_factor_gt 0.0216
_refine_ls_shift/su_max 0.001
_refine_ls_shift/su_mean 0.000
_refine_ls_structure_factor_coef Fsqd
_refine_ls_weighting_details 'calc w=1/[\s^2^(Fo^2^)+(0.0284P)^2^+0.0000P] where P=(Fo^2^+2Fc^2^)/3'
_refine_ls_weighting_scheme calc
_refine_ls_wR_factor_gt 0.0524
_refine_ls_wR_factor_ref 0.0546
_reflns_number_gt 2172
_reflns_number_total 2624
_reflns_threshold_expression >2sigma(I)
_cod_data_source_file b310778g.txt
_cod_data_source_block Compound_I
_cod_depositor_comments
;
The following automatic conversions were performed:
'_exptl_absorpt_correction_type' value 'Empirical' changed to 'empirical'
according to '/home/saulius/struct/CIF-dictionaries/cif_core.dic'
dictionary named 'cif_core.dic' version 2.4.1 from 2010-06-29.

Automatic conversion script
Id: cif_fix_enum 1527 2010-12-29 10:47:43Z saulius 

The following automatic conversions were performed:

'_symmetry_cell_setting' tag value 'MonoclinicMonoclinic' was
replaced with 'monoclinic' value as specified in the replacement file
'/home/robertas/cod-tools/perl-scripts/inputs/replacement_values.lst'.

Automatic conversion script
Id: cif_fix_values 3143 2015-03-26 13:38:13Z robertas 
;
_cod_original_sg_symbol_H-M C2/c
_cod_database_code 7205044

loop_
_symmetry_equiv_pos_as_xyz
'x, y, z'
'-x, y, -z+1/2'
'x+1/2, y+1/2, z'
'-x+1/2, y+1/2, -z+1/2'
'-x, -y, -z'
'x, -y, z-1/2'
'-x+1/2, -y+1/2, -z'
'x+1/2, -y+1/2, z-1/2'

loop_
_atom_site_label
_atom_site_type_symbol
_atom_site_fract_x
_atom_site_fract_y
_atom_site_fract_z
_atom_site_U_iso_or_equiv
_atom_site_adp_type
_atom_site_occupancy
_atom_site_symmetry_multiplicity
_atom_site_calc_flag
_atom_site_refinement_flags
_atom_site_disorder_assembly
_atom_site_disorder_group
Nd1 Nd 0.0000 0.287358(10) 0.2500 0.02168(11) Uani 1 2 d S . .
Nd2 Nd 0.0000 0.206239(10) -0.2500 0.02169(11) Uani 1 2 d S . .
O1 O 0.07012(12) 0.20786(9) 0.3785(3) 0.0305(6) Uani 1 1 d . . .
O2 O 0.03342(13) 0.35609(10) 0.4996(3) 0.0364(6) Uani 1 1 d . . .
O3 O 0.06025(11) 0.24603(10) 0.0473(3) 0.0299(6) Uani 1 1 d . . .
O4 O 0.09402(15) 0.36151(14) 0.2372(4) 0.0533(8) Uani 1 1 d D . .
O5 O 0.05278(13) 0.14727(10) -0.4205(3) 0.0391(7) Uani 1 1 d . . .
O6 O 0.09615(13) 0.16248(11) -0.0531(3) 0.0435(7) Uani 1 1 d . . .
O7 O 0.06620(12) 0.29054(9) -0.2914(3) 0.0322(6) Uani 1 1 d . . .
C1 C 0.10418(18) 0.20446(15) 0.0527(5) 0.0291(9) Uani 1 1 d . . .
C2 C 0.16904(19) 0.20875(15) 0.1781(5) 0.0317(9) Uani 1 1 d . . .
C3 C 0.2091(2) 0.25926(19) 0.1652(5) 0.0435(10) Uani 1 1 d . . .
H1 H 0.1936 0.2904 0.0884 0.052 Uiso 1 1 calc R . .
C4 C 0.2727(2) 0.2630(2) 0.2679(6) 0.0529(12) Uani 1 1 d . . .
H2 H 0.3000 0.2960 0.2573 0.063 Uiso 1 1 calc R . .
C5 C 0.2942(2) 0.2182(2) 0.3831(6) 0.0545(13) Uani 1 1 d . . .
H3 H 0.3358 0.2212 0.4537 0.065 Uiso 1 1 calc R . .
C6 C 0.25472(19) 0.1685(2) 0.3957(5) 0.0455(11) Uani 1 1 d . . .
H4 H 0.2705 0.1382 0.4749 0.055 Uiso 1 1 calc R . .
C7 C 0.19165(17) 0.16189(16) 0.2938(4) 0.0311(9) Uani 1 1 d . . .
C8 C 0.15439(18) 0.10416(16) 0.3094(4) 0.0324(9) Uani 1 1 d . . .
C9 C 0.1786(2) 0.04794(18) 0.2604(5) 0.0487(12) Uani 1 1 d . . .
H5 H 0.2151 0.0489 0.2155 0.058 Uiso 1 1 calc R . .
C10 C 0.1496(3) -0.00813(19) 0.2771(6) 0.0581(13) Uani 1 1 d . . .
H6 H 0.1665 -0.0445 0.2434 0.070 Uiso 1 1 calc R . .
C11 C 0.0956(3) -0.01052(18) 0.3439(5) 0.0552(13) Uani 1 1 d . . .
H7 H 0.0750 -0.0481 0.3527 0.066 Uiso 1 1 calc R . .
C12 C 0.0727(2) 0.04340(16) 0.3973(5) 0.0428(11) Uani 1 1 d . . .
H8 H 0.0373 0.0414 0.4462 0.051 Uiso 1 1 calc R . .
C13 C 0.10050(18) 0.10107(15) 0.3809(4) 0.0299(9) Uani 1 1 d . . .
C14 C 0.07241(16) 0.15617(15) 0.4501(4) 0.0273(8) Uani 1 1 d . . .
C21 C 0.05622(16) 0.34434(14) -0.3509(4) 0.0257(8) Uani 1 1 d . . .
C22 C 0.07733(18) 0.39722(14) -0.2314(4) 0.0260(8) Uani 1 1 d . . .
C23 C 0.03566(17) 0.44564(14) -0.2094(4) 0.0277(8) Uani 1 1 d . . .
C24 C 0.0624(2) 0.49465(16) -0.1035(5) 0.0371(10) Uani 1 1 d . . .
H9 H 0.0354 0.5273 -0.0883 0.045 Uiso 1 1 calc R . .
C25 C 0.1278(2) 0.49542(18) -0.0216(5) 0.0475(11) Uani 1 1 d . . .
H10 H 0.1446 0.5288 0.0465 0.057 Uiso 1 1 calc R . .
C26 C 0.1686(2) 0.44702(17) -0.0400(5) 0.0434(10) Uani 1 1 d . . .
H11 H 0.2126 0.4473 0.0168 0.052 Uiso 1 1 calc R . .
C27 C 0.14355(19) 0.39833(17) -0.1430(4) 0.0347(9) Uani 1 1 d . . .
H12 H 0.1709 0.3655 -0.1545 0.042 Uiso 1 1 calc R . .
H51 H 0.109(3) 0.372(3) 0.143(5) 0.15(3) Uiso 1 1 d D . .
H52 H 0.094(4) 0.397(2) 0.304(8) 0.18(3) Uiso 1 1 d D . .

loop_
_atom_site_aniso_label
_atom_site_aniso_U_11
_atom_site_aniso_U_22
_atom_site_aniso_U_33
_atom_site_aniso_U_23
_atom_site_aniso_U_13
_atom_site_aniso_U_12
Nd1 0.02649(18) 0.02125(17) 0.01859(17) 0.000 0.00797(12) 0.000
Nd2 0.02670(18) 0.02044(16) 0.01898(18) 0.000 0.00753(12) 0.000
O1 0.0337(16) 0.0283(14) 0.0323(16) 0.0063(10) 0.0135(12) 0.0085(10)
O2 0.0586(18) 0.0312(14) 0.0209(14) -0.0048(10) 0.0126(13) -0.0054(11)
O3 0.0304(15) 0.0372(14) 0.0239(14) -0.0010(10) 0.0099(11) 0.0069(11)
O4 0.058(2) 0.058(2) 0.053(2) -0.0155(15) 0.0300(17) -0.0259(15)
O5 0.0587(19) 0.0330(14) 0.0325(16) 0.0044(11) 0.0245(14) 0.0126(12)
O6 0.0479(18) 0.0386(15) 0.0362(17) -0.0096(12) -0.0049(13) 0.0139(12)
O7 0.0344(16) 0.0237(14) 0.0419(18) 0.0011(10) 0.0160(13) -0.0022(10)
C1 0.034(2) 0.033(2) 0.022(2) 0.0018(15) 0.0094(17) -0.0005(16)
C2 0.029(2) 0.043(2) 0.026(2) -0.0086(15) 0.0134(18) 0.0036(16)
C3 0.046(3) 0.051(3) 0.037(3) -0.0079(19) 0.017(2) -0.003(2)
C4 0.035(2) 0.073(3) 0.058(3) -0.027(3) 0.024(2) -0.016(2)
C5 0.026(3) 0.083(4) 0.054(3) -0.030(3) 0.009(2) 0.007(2)
C6 0.033(2) 0.067(3) 0.034(2) -0.017(2) 0.0037(19) 0.018(2)
C7 0.024(2) 0.045(2) 0.025(2) -0.0103(16) 0.0076(16) 0.0111(16)
C8 0.034(2) 0.040(2) 0.019(2) -0.0045(15) -0.0007(17) 0.0141(17)
C9 0.052(3) 0.056(3) 0.036(3) -0.008(2) 0.007(2) 0.030(2)
C10 0.082(4) 0.037(3) 0.047(3) -0.011(2) -0.001(3) 0.025(2)
C11 0.088(4) 0.028(2) 0.043(3) -0.0026(19) 0.004(3) 0.006(2)
C12 0.059(3) 0.034(2) 0.033(3) 0.0023(17) 0.008(2) 0.0040(19)
C13 0.040(2) 0.0287(19) 0.018(2) 0.0010(14) 0.0015(17) 0.0078(16)
C14 0.024(2) 0.033(2) 0.025(2) 0.0003(16) 0.0040(16) 0.0059(15)
C21 0.025(2) 0.0251(19) 0.033(2) -0.0031(15) 0.0179(17) -0.0025(14)
C22 0.040(2) 0.0228(18) 0.020(2) -0.0001(14) 0.0167(17) -0.0031(15)
C23 0.042(2) 0.0206(17) 0.026(2) 0.0012(14) 0.0182(17) -0.0031(15)
C24 0.053(3) 0.023(2) 0.043(3) -0.0091(17) 0.028(2) -0.0070(17)
C25 0.059(3) 0.045(2) 0.045(3) -0.021(2) 0.025(2) -0.024(2)
C26 0.040(3) 0.053(3) 0.040(3) -0.0145(19) 0.015(2) -0.0114(19)
C27 0.038(2) 0.042(2) 0.028(2) -0.0023(16) 0.0152(19) -0.0001(17)

loop_
_atom_type_symbol
_atom_type_description
_atom_type_scat_dispersion_real
_atom_type_scat_dispersion_imag
_atom_type_scat_source
C C 0.0033 0.0016 'International Tables Vol C Tables 4.2.6.8 and 6.1.1.4'
H H 0.0000 0.0000 'International Tables Vol C Tables 4.2.6.8 and 6.1.1.4'
O O 0.0106 0.0060 'International Tables Vol C Tables 4.2.6.8 and 6.1.1.4'
Nd Nd -0.1943 3.0179 'International Tables Vol C Tables 4.2.6.8 and 6.1.1.4'

loop_
_geom_angle_atom_site_label_1
_geom_angle_atom_site_label_2
_geom_angle_atom_site_label_3
_geom_angle
_geom_angle_site_symmetry_1
_geom_angle_site_symmetry_3
_geom_angle_publ_flag
O1 Nd1 O1 85.97(11) . 2 ?
O1 Nd1 O3 71.52(8) . . ?
O1 Nd1 O3 78.23(8) 2 . ?
O1 Nd1 O3 78.24(8) . 2 ?
O1 Nd1 O3 71.52(8) 2 2 ?
O3 Nd1 O3 138.29(10) . 2 ?
O1 Nd1 O2 91.99(8) . . ?
O1 Nd1 O2 146.02(8) 2 . ?
O3 Nd1 O2 132.97(8) . . ?
O3 Nd1 O2 74.86(8) 2 . ?
O1 Nd1 O2 146.02(8) . 2 ?
O1 Nd1 O2 91.99(8) 2 2 ?
O3 Nd1 O2 74.86(8) . 2 ?
O3 Nd1 O2 132.97(8) 2 2 ?
O2 Nd1 O2 107.61(11) . 2 ?
O1 Nd1 O4 94.00(9) . . ?
O1 Nd1 O4 147.47(9) 2 . ?
O3 Nd1 O4 71.01(9) . . ?
O3 Nd1 O4 140.32(9) 2 . ?
O2 Nd1 O4 66.50(9) . . ?
O2 Nd1 O4 70.23(9) 2 . ?
O1 Nd1 O4 147.47(9) . 2 ?
O1 Nd1 O4 94.00(9) 2 2 ?
O3 Nd1 O4 140.32(9) . 2 ?
O3 Nd1 O4 71.01(9) 2 2 ?
O2 Nd1 O4 70.23(9) . 2 ?
O2 Nd1 O4 66.50(9) 2 2 ?
O4 Nd1 O4 102.79(14) . 2 ?
O7 Nd2 O7 79.45(11) 2_554 . ?
O7 Nd2 O5 87.08(8) 2_554 2_554 ?
O7 Nd2 O5 151.19(9) . 2_554 ?
O7 Nd2 O5 151.19(9) 2_554 . ?
O7 Nd2 O5 87.08(8) . . ?
O5 Nd2 O5 115.10(12) 2_554 . ?
O7 Nd2 O6 127.95(8) 2_554 . ?
O7 Nd2 O6 88.56(9) . . ?
O5 Nd2 O6 79.80(9) 2_554 . ?
O5 Nd2 O6 76.45(9) . . ?
O7 Nd2 O6 88.56(9) 2_554 2_554 ?
O7 Nd2 O6 127.95(8) . 2_554 ?
O5 Nd2 O6 76.45(9) 2_554 2_554 ?
O5 Nd2 O6 79.80(9) . 2_554 ?
O6 Nd2 O6 134.90(11) . 2_554 ?
O7 Nd2 O3 77.23(8) 2_554 . ?
O7 Nd2 O3 73.76(8) . . ?
O5 Nd2 O3 78.50(8) 2_554 . ?
O5 Nd2 O3 123.27(8) . . ?
O6 Nd2 O3 50.87(7) . . ?
O6 Nd2 O3 151.73(8) 2_554 . ?
O7 Nd2 O3 73.76(8) 2_554 2_554 ?
O7 Nd2 O3 77.23(8) . 2_554 ?
O5 Nd2 O3 123.27(8) 2_554 2_554 ?
O5 Nd2 O3 78.50(8) . 2_554 ?
O6 Nd2 O3 151.73(8) . 2_554 ?
O6 Nd2 O3 50.87(7) 2_554 2_554 ?
O3 Nd2 O3 142.01(10) . 2_554 ?
O7 Nd2 C1 103.29(9) 2_554 . ?
O7 Nd2 C1 77.91(9) . . ?
O5 Nd2 C1 80.64(9) 2_554 . ?
O5 Nd2 C1 98.54(10) . . ?
O6 Nd2 C1 25.07(8) . . ?
O6 Nd2 C1 153.60(9) 2_554 . ?
O3 Nd2 C1 26.06(8) . . ?
O3 Nd2 C1 155.08(8) 2_554 . ?
O7 Nd2 C1 77.91(9) 2_554 2_554 ?
O7 Nd2 C1 103.29(9) . 2_554 ?
O5 Nd2 C1 98.54(10) 2_554 2_554 ?
O5 Nd2 C1 80.64(9) . 2_554 ?
O6 Nd2 C1 153.60(9) . 2_554 ?
O6 Nd2 C1 25.06(8) 2_554 2_554 ?
O3 Nd2 C1 155.08(8) . 2_554 ?
O3 Nd2 C1 26.07(8) 2_554 2_554 ?
C1 Nd2 C1 178.49(13) . 2_554 ?
C14 O1 Nd1 144.3(2) . . ?
C21 O2 Nd1 132.0(2) 1_556 . ?
C1 O3 Nd1 134.7(2) . . ?
C1 O3 Nd2 89.1(2) . . ?
Nd1 O3 Nd2 122.81(9) . . ?
Nd1 O4 H51 127(4) . . ?
Nd1 O4 H52 111(5) . . ?
H51 O4 H52 110(5) . . ?
C14 O5 Nd2 136.7(2) 1_554 . ?
C1 O6 Nd2 98.1(2) . . ?
C21 O7 Nd2 135.9(2) . . ?
O6 C1 O3 120.7(3) . . ?
O6 C1 C2 118.7(3) . . ?
O3 C1 C2 120.3(3) . . ?
O6 C1 Nd2 56.81(18) . . ?
O3 C1 Nd2 64.88(18) . . ?
C2 C1 Nd2 164.7(3) . . ?
C3 C2 C7 120.4(4) . . ?
C3 C2 C1 117.1(3) . . ?
C7 C2 C1 122.2(3) . . ?
C2 C3 C4 120.0(4) . . ?
C2 C3 H1 120.0 . . ?
C4 C3 H1 120.0 . . ?
C5 C4 C3 119.6(4) . . ?
C5 C4 H2 120.2 . . ?
C3 C4 H2 120.2 . . ?
C4 C5 C6 120.3(4) . . ?
C4 C5 H3 119.9 . . ?
C6 C5 H3 119.9 . . ?
C5 C6 C7 122.3(4) . . ?
C5 C6 H4 118.8 . . ?
C7 C6 H4 118.8 . . ?
C6 C7 C2 117.3(4) . . ?
C6 C7 C8 118.2(3) . . ?
C2 C7 C8 124.4(3) . . ?
C13 C8 C9 117.7(4) . . ?
C13 C8 C7 124.8(3) . . ?
C9 C8 C7 117.3(4) . . ?
C10 C9 C8 121.8(4) . . ?
C10 C9 H5 119.1 . . ?
C8 C9 H5 119.1 . . ?
C9 C10 C11 120.0(4) . . ?
C9 C10 H6 120.0 . . ?
C11 C10 H6 120.0 . . ?
C12 C11 C10 119.0(4) . . ?
C12 C11 H7 120.5 . . ?
C10 C11 H7 120.5 . . ?
C11 C12 C13 122.4(5) . . ?
C11 C12 H8 118.8 . . ?
C13 C12 H8 118.8 . . ?
C12 C13 C8 119.0(3) . . ?
C12 C13 C14 117.1(4) . . ?
C8 C13 C14 123.9(3) . . ?
O5 C14 O1 123.9(3) 1_556 . ?
O5 C14 C13 116.6(3) 1_556 . ?
O1 C14 C13 119.5(3) . . ?
O2 C21 O7 124.6(3) 1_554 . ?
O2 C21 C22 119.1(3) 1_554 . ?
O7 C21 C22 116.3(3) . . ?
C23 C22 C27 119.2(3) . . ?
C23 C22 C21 123.8(3) . . ?
C27 C22 C21 117.0(3) . . ?
C22 C23 C24 118.3(3) . . ?
C22 C23 C23 122.2(3) . 2_554 ?
C24 C23 C23 119.5(3) . 2_554 ?
C25 C24 C23 121.3(3) . . ?
C25 C24 H9 119.3 . . ?
C23 C24 H9 119.3 . . ?
C24 C25 C26 120.4(4) . . ?
C24 C25 H10 119.8 . . ?
C26 C25 H10 119.8 . . ?
C27 C26 C25 119.4(4) . . ?
C27 C26 H11 120.3 . . ?
C25 C26 H11 120.3 . . ?
C26 C27 C22 121.2(4) . . ?
C26 C27 H12 119.4 . . ?
C22 C27 H12 119.4 . . ?

loop_
_geom_bond_atom_site_label_1
_geom_bond_atom_site_label_2
_geom_bond_distance
_geom_bond_site_symmetry_2
_geom_bond_publ_flag
Nd1 O1 2.342(2) . ?
Nd1 O1 2.342(2) 2 ?
Nd1 O3 2.502(2) . ?
Nd1 O3 2.502(2) 2 ?
Nd1 O2 2.508(2) . ?
Nd1 O2 2.508(2) 2 ?
Nd1 O4 2.561(3) . ?
Nd1 O4 2.561(3) 2 ?
Nd2 O7 2.362(2) 2_554 ?
Nd2 O7 2.362(2) . ?
Nd2 O5 2.369(2) 2_554 ?
Nd2 O5 2.369(2) . ?
Nd2 O6 2.459(2) . ?
Nd2 O6 2.459(2) 2_554 ?
Nd2 O3 2.635(2) . ?
Nd2 O3 2.635(2) 2_554 ?
Nd2 C1 2.909(4) . ?
Nd2 C1 2.909(4) 2_554 ?
O1 C14 1.259(4) . ?
O2 C21 1.246(4) 1_556 ?
O3 C1 1.278(4) . ?
O4 H51 0.943(10) . ?
O4 H52 0.942(10) . ?
O5 C14 1.256(4) 1_554 ?
O6 C1 1.245(4) . ?
O7 C21 1.258(4) . ?
C1 C2 1.505(5) . ?
C2 C3 1.395(5) . ?
C2 C7 1.396(5) . ?
C3 C4 1.403(6) . ?
C3 H1 0.9300 . ?
C4 C5 1.359(6) . ?
C4 H2 0.9300 . ?
C5 C6 1.373(6) . ?
C5 H3 0.9300 . ?
C6 C7 1.396(5) . ?
C6 H4 0.9300 . ?
C7 C8 1.492(5) . ?
C8 C13 1.400(5) . ?
C8 C9 1.412(5) . ?
C9 C10 1.375(6) . ?
C9 H5 0.9300 . ?
C10 C11 1.378(7) . ?
C10 H6 0.9300 . ?
C11 C12 1.372(5) . ?
C11 H7 0.9300 . ?
C12 C13 1.394(5) . ?
C12 H8 0.9300 . ?
C13 C14 1.501(5) . ?
C14 O5 1.256(4) 1_556 ?
C21 O2 1.246(4) 1_554 ?
C21 C22 1.507(4) . ?
C22 C23 1.402(5) . ?
C22 C27 1.407(5) . ?
C23 C24 1.403(5) . ?
C23 C23 1.486(7) 2_554 ?
C24 C25 1.377(5) . ?
C24 H9 0.9300 . ?
C25 C26 1.381(6) . ?
C25 H10 0.9300 . ?
C26 C27 1.376(5) . ?
C26 H11 0.9300 . ?
C27 H12 0.9300 . ?
